data_2300671
loop_
_publ_author_name
'Pinto, Camila B.'
'Dos Santos, Leonardo H. R.'
'Rodrigues, Bernardo L.'

_publ_section_title
;
 On the Hirshfeld surface for copper(II) atoms in different coordination
 environments
;
_journal_coeditor_code OC5003SUP1
_journal_issue 5
_journal_name_full 'Journal of Applied Crystallography'
_journal_page_first 1321
_journal_page_last 1333
_journal_paper_doi 10.1107/S1600576720011413
_journal_volume 53
_journal_year 2020
_chemical_formula_moiety 'C24 H16 Cl Cu N4, C8 H4 N O6, C8 H5 N O6, 2(H2 O)'
_chemical_formula_sum 'C40 H29 Cl Cu N6 O14'
_chemical_formula_weight 916.68
_space_group_crystal_system triclinic
_space_group_IT_number 2
_space_group_name_Hall '-P 1'
_space_group_name_H-M_alt 'P -1'
_atom_sites_solution_hydrogens mixed
_audit_creation_method SHELXL-2016/6
_cell_angle_alpha 98.635(3)
_cell_angle_beta 101.650(3)
_cell_angle_gamma 97.962(3)
_cell_formula_units_Z 2
_cell_length_a 10.6656(3)
_cell_length_b 12.4599(4)
_cell_length_c 14.7567(5)
_cell_measurement_reflns_used 9267
_cell_measurement_temperature 150.2(2)
_cell_measurement_theta_max 29.1140
_cell_measurement_theta_min 2.6940
_cell_volume 1869.79(11)
_computing_cell_refinement 'CrysalisPro (Agilent Technologies,     )'
_computing_data_collection 'CrysalisPro (Agilent Technologies,     )'
_computing_data_reduction 'CrysalisPro (Agilent Technologies,     )'
_computing_structure_refinement 'SHELXL-2016/6 (Sheldrick, 2016)'
_diffrn_ambient_temperature 150.2(2)
_diffrn_detector_area_resol_mean 10.4186
_diffrn_measured_fraction_theta_full 0.999
_diffrn_measured_fraction_theta_max 0.999
_diffrn_measurement_device_type 'Xcalibur, Atlas, Gemini ultra'
_diffrn_measurement_method '\w scans'
_diffrn_radiation_type MoK\a
_diffrn_radiation_wavelength 0.71073
_diffrn_reflns_av_R_equivalents 0.0466
_diffrn_reflns_av_unetI/netI 0.0411
_diffrn_reflns_Laue_measured_fraction_full 0.999
_diffrn_reflns_Laue_measured_fraction_max 0.999
_diffrn_reflns_limit_h_max 13
_diffrn_reflns_limit_h_min -13
_diffrn_reflns_limit_k_max 15
_diffrn_reflns_limit_k_min -15
_diffrn_reflns_limit_l_max 18
_diffrn_reflns_limit_l_min -18
_diffrn_reflns_number 30117
_diffrn_reflns_point_group_measured_fraction_full 0.999
_diffrn_reflns_point_group_measured_fraction_max 0.999
_diffrn_reflns_theta_full 25.242
_diffrn_reflns_theta_max 26.371
_diffrn_reflns_theta_min 2.362
_diffrn_source 'fine-focus sealed X-ray tube'
_exptl_absorpt_coefficient_mu 0.739
_exptl_absorpt_correction_T_max 1.00000
_exptl_absorpt_correction_T_min 0.87167
_exptl_absorpt_correction_type multi-scan
_exptl_absorpt_process_details
;
CrysAlisPro 1.171.38.43f (Rigaku Oxford Diffraction, 2015)
Empirical absorption correction using spherical harmonics,
 implemented in SCALE3 ABSPACK scaling algorithm.
;
_exptl_crystal_colour green
_exptl_crystal_density_diffrn 1.628
_exptl_crystal_description prism
_exptl_crystal_F_000 938
_exptl_crystal_size_max 0.162
_exptl_crystal_size_mid 0.143
_exptl_crystal_size_min 0.043
_refine_diff_density_max 2.655
_refine_diff_density_min -0.958
_refine_diff_density_rms 0.081
_refine_ls_extinction_method none
_refine_ls_goodness_of_fit_ref 1.050
_refine_ls_hydrogen_treatment mixed
_refine_ls_matrix_type full
_refine_ls_number_parameters 574
_refine_ls_number_reflns 7652
_refine_ls_number_restraints 6
_refine_ls_restrained_S_all 1.050
_refine_ls_R_factor_all 0.0781
_refine_ls_R_factor_gt 0.0620
_refine_ls_shift/su_max 0.000
_refine_ls_shift/su_mean 0.000
_refine_ls_structure_factor_coef Fsqd
_refine_ls_weighting_details 'w=1/[\s^2^(Fo^2^)+(0.0465P)^2^+5.4285P] where P=(Fo^2^+2Fc^2^)/3'
_refine_ls_weighting_scheme calc
_refine_ls_wR_factor_gt 0.1378
_refine_ls_wR_factor_ref 0.1462
_reflns_Friedel_coverage 0.000
_reflns_number_gt 6228
_reflns_number_total 7652
_reflns_threshold_expression 'I > 2\s(I)'
_cod_data_source_file oc5003sup1.cif
_cod_data_source_block I
_cod_depositor_comments 'Adding full bibliography for 2300671.cif.'
_cod_database_code 2300671
_cod_database_fobs_code 2300671
_shelx_shelxl_version_number 2016/6
_shelx_space_group_comment
;
The symmetry employed for this shelxl refinement is uniquely defined
by the following loop, which should always be used as a source of
symmetry information in preference to the above space-group names.
They are only intended as comments.
;

loop_
_space_group_symop_operation_xyz
'x, y, z'
'-x, -y, -z'

loop_
_atom_site_label
_atom_site_type_symbol
_atom_site_fract_x
_atom_site_fract_y
_atom_site_fract_z
_atom_site_U_iso_or_equiv
_atom_site_adp_type
_atom_site_occupancy
_atom_site_site_symmetry_order
_atom_site_calc_flag
_atom_site_refinement_flags_posn
_atom_site_refinement_flags_adp
_atom_site_refinement_flags_occupancy
_atom_site_disorder_assembly
_atom_site_disorder_group
Cu1 Cu 0.80693(5) 0.59291(4) 0.72850(3) 0.02945(14) Uani 1 1 d . . . . .
Cl1 Cl 0.65710(11) 0.44407(8) 0.64770(9) 0.0453(3) Uani 1 1 d . . . . .
N1 N 0.9206(3) 0.6624(2) 0.6371(2) 0.0235(6) Uani 1 1 d . . . . .
N2 N 0.9477(3) 0.5012(2) 0.7378(2) 0.0315(7) Uani 1 1 d . . . . .
N3 N 0.6759(3) 0.6933(2) 0.7280(2) 0.0272(7) Uani 1 1 d . . . . .
N4 N 0.8866(3) 0.6936(2) 0.8594(2) 0.0268(7) Uani 1 1 d . . . . .
N5 N 0.7191(3) 0.4503(3) 0.9373(2) 0.0292(7) Uani 1 1 d . . . . .
N6 N 0.4294(3) 0.2271(3) 0.6050(3) 0.0375(8) Uani 1 1 d . . . . .
O1 O 0.6939(3) 0.7840(2) 1.14046(19) 0.0417(7) Uani 1 1 d . . . . .
O2 O 0.5215(3) 0.8558(2) 1.09077(19) 0.0366(7) Uani 1 1 d . . . . .
O3 O 0.3435(3) 0.8260(3) 0.9576(2) 0.0537(9) Uani 1 1 d . . . . .
H3A H 0.401765 0.830720 1.004492 0.081 Uiso 1 1 calc R U . . .
O4 O 0.2514(3) 0.7049(2) 0.8308(2) 0.0413(7) Uani 1 1 d . . . . .
O5 O 0.6863(3) 0.3581(2) 0.8892(2) 0.0443(7) Uani 1 1 d . . . . .
O6 O 0.8243(3) 0.4833(3) 0.9911(2) 0.0456(8) Uani 1 1 d . . . . .
O7 O 0.7003(3) 0.0488(3) 0.40834(19) 0.0391(7) Uani 1 1 d . . . . .
H7A H 0.730298 0.017343 0.366822 0.059 Uiso 1 1 calc R U . . .
O8 O 0.8236(3) -0.0403(3) 0.4995(2) 0.0481(8) Uani 1 1 d . . . . .
O9 O 0.9796(3) 0.0931(2) 0.6693(2) 0.0418(7) Uani 1 1 d . . . . .
H9 H 1.045233 0.065765 0.681651 0.063 Uiso 1 1 calc R U . . .
O10 O 0.8888(3) -0.0446(2) 0.7309(2) 0.0442(7) Uani 1 1 d . . . . .
O11 O 0.3919(3) 0.2415(3) 0.5241(2) 0.0539(9) Uani 1 1 d . . . . .
O12 O 0.3815(3) 0.2596(3) 0.6703(2) 0.0537(9) Uani 1 1 d . . . . .
O13 O 0.7923(3) -0.0385(2) 0.27223(18) 0.0332(6) Uani 1 1 d D . . . .
O14 O 0.1201(3) 0.8826(2) 0.8133(2) 0.0438(7) Uani 1 1 d D . . . .
C1 C 0.9062(4) 0.7415(3) 0.5861(3) 0.0272(8) Uani 1 1 d . . . . .
H1 H 0.840075 0.781763 0.591692 0.033 Uiso 1 1 calc R U . . .
C2 C 0.9854(4) 0.7669(3) 0.5246(3) 0.0306(8) Uani 1 1 d . . . . .
H2 H 0.972249 0.823296 0.490860 0.037 Uiso 1 1 calc R U . . .
C3 C 1.0823(4) 0.7078(3) 0.5146(3) 0.0308(8) Uani 1 1 d . . . . .
H3 H 1.134876 0.722901 0.473330 0.037 Uiso 1 1 calc R U . . .
C4 C 1.1017(3) 0.6236(3) 0.5676(2) 0.0247(7) Uani 1 1 d . . . . .
C5 C 1.0187(3) 0.6049(3) 0.6277(2) 0.0231(7) Uani 1 1 d . . . . .
C6 C 1.1991(4) 0.5561(3) 0.5604(3) 0.0296(8) Uani 1 1 d . . . . .
H6 H 1.253783 0.567891 0.519724 0.036 Uiso 1 1 calc R U . . .
C7 C 1.2126(4) 0.4756(3) 0.6119(3) 0.0299(8) Uani 1 1 d . . . . .
H7 H 1.276958 0.433285 0.606425 0.036 Uiso 1 1 calc R U . . .
C8 C 1.0326(4) 0.5189(3) 0.6822(2) 0.0247(7) Uani 1 1 d . . . . .
C9 C 1.1300(4) 0.4543(3) 0.6743(2) 0.0267(8) Uani 1 1 d . . . . .
C10 C 1.1389(4) 0.3714(3) 0.7288(3) 0.0343(9) Uani 1 1 d . . . . .
H10 H 1.202422 0.327489 0.726363 0.041 Uiso 1 1 calc R U . . .
C11 C 1.0543(4) 0.3554(3) 0.7853(3) 0.0383(10) Uani 1 1 d . . . . .
H11 H 1.060338 0.301082 0.822125 0.046 Uiso 1 1 calc R U . . .
C12 C 0.9582(5) 0.4210(3) 0.7879(3) 0.0398(10) Uani 1 1 d . . . . .
H12 H 0.899845 0.408177 0.825710 0.048 Uiso 1 1 calc R U . . .
C13 C 0.5683(4) 0.6883(3) 0.6631(3) 0.0378(9) Uani 1 1 d . . . . .
H13 H 0.548730 0.633157 0.609805 0.045 Uiso 1 1 calc R U . . .
C14 C 0.4837(4) 0.7627(4) 0.6720(3) 0.0407(10) Uani 1 1 d . . . . .
H14 H 0.408685 0.756449 0.625332 0.049 Uiso 1 1 calc R U . . .
C15 C 0.5104(4) 0.8445(3) 0.7486(3) 0.0374(10) Uani 1 1 d . . . . .
H15 H 0.454336 0.894763 0.754218 0.045 Uiso 1 1 calc R U . . .
C16 C 0.6235(4) 0.8530(3) 0.8194(3) 0.0289(8) Uani 1 1 d . . . . .
C17 C 0.7030(3) 0.7741(3) 0.8055(3) 0.0245(7) Uani 1 1 d . . . . .
C18 C 0.6595(4) 0.9340(3) 0.9035(3) 0.0343(9) Uani 1 1 d . . . . .
H18 H 0.607032 0.986510 0.912796 0.041 Uiso 1 1 calc R U . . .
C19 C 0.7677(4) 0.9364(3) 0.9698(3) 0.0358(9) Uani 1 1 d . . . . .
H19 H 0.788762 0.990534 1.023782 0.043 Uiso 1 1 calc R U . . .
C20 C 0.8171(3) 0.7755(3) 0.8762(2) 0.0243(7) Uani 1 1 d . . . . .
C21 C 0.8508(4) 0.8565(3) 0.9582(3) 0.0286(8) Uani 1 1 d . . . . .
C22 C 0.9629(4) 0.8503(4) 1.0250(3) 0.0380(9) Uani 1 1 d . . . . .
H22 H 0.989033 0.901191 1.081122 0.046 Uiso 1 1 calc R U . . .
C23 C 1.0330(4) 0.7692(4) 1.0069(3) 0.0388(10) Uani 1 1 d . . . . .
H23 H 1.108437 0.765864 1.050111 0.047 Uiso 1 1 calc R U . . .
C24 C 0.9921(4) 0.6915(3) 0.9241(3) 0.0347(9) Uani 1 1 d . . . . .
H24 H 1.040345 0.636014 0.913708 0.042 Uiso 1 1 calc R U . . .
C25 C 0.5934(4) 0.7833(3) 1.0821(3) 0.0274(8) Uani 1 1 d . . . . .
C26 C 0.5566(3) 0.6900(3) 0.9963(2) 0.0232(7) Uani 1 1 d . . . . .
C27 C 0.6442(3) 0.6169(3) 0.9987(2) 0.0238(7) Uani 1 1 d . . . . .
H27 H 0.716872 0.629574 1.048410 0.029 Uiso 1 1 calc R U . . .
C28 C 0.6247(3) 0.5264(3) 0.9289(2) 0.0240(7) Uani 1 1 d . . . . .
C29 C 0.5211(4) 0.5043(3) 0.8522(3) 0.0269(8) Uani 1 1 d . . . . .
H29 H 0.509741 0.442906 0.805014 0.032 Uiso 1 1 calc R U . . .
C30 C 0.4346(3) 0.5774(3) 0.8483(3) 0.0264(8) Uani 1 1 d . . . . .
H30 H 0.364398 0.564802 0.796818 0.032 Uiso 1 1 calc R U . . .
C31 C 0.4485(3) 0.6697(3) 0.9189(2) 0.0230(7) Uani 1 1 d . . . . .
C32 C 0.3396(4) 0.7378(3) 0.9003(3) 0.0292(8) Uani 1 1 d . . . . .
C33 C 0.7497(3) 0.0223(3) 0.4886(3) 0.0259(8) Uani 1 1 d . . . . .
C34 C 0.6994(4) 0.0778(3) 0.5686(3) 0.0265(8) Uani 1 1 d . . . . .
C35 C 0.5912(3) 0.1274(3) 0.5499(3) 0.0266(8) Uani 1 1 d . . . . .
H35 H 0.552602 0.131786 0.488412 0.032 Uiso 1 1 calc R U . . .
C36 C 0.5413(4) 0.1707(3) 0.6248(3) 0.0314(8) Uani 1 1 d . . . . .
C37 C 0.5912(4) 0.1631(3) 0.7158(3) 0.0361(9) Uani 1 1 d . . . . .
H37 H 0.552887 0.189550 0.764013 0.043 Uiso 1 1 calc R U . . .
C38 C 0.7008(4) 0.1147(3) 0.7341(3) 0.0349(9) Uani 1 1 d . . . . .
H38 H 0.737174 0.109215 0.795699 0.042 Uiso 1 1 calc R U . . .
C39 C 0.7574(4) 0.0741(3) 0.6620(3) 0.0279(8) Uani 1 1 d . . . . .
C40 C 0.8824(4) 0.0323(3) 0.6893(3) 0.0316(9) Uani 1 1 d . . . . .
H13A H 0.809(4) 0.012(2) 0.242(2) 0.050 Uiso 1 1 d D U . . .
H13B H 0.752(4) -0.094(2) 0.2307(19) 0.050 Uiso 1 1 d D U . . .
H14A H 0.0435(18) 0.868(3) 0.779(3) 0.050 Uiso 1 1 d D U . . .
H14B H 0.147(3) 0.8214(16) 0.812(3) 0.050 Uiso 1 1 d D U . . .

loop_
_atom_site_aniso_label
_atom_site_aniso_U_11
_atom_site_aniso_U_22
_atom_site_aniso_U_33
_atom_site_aniso_U_23
_atom_site_aniso_U_13
_atom_site_aniso_U_12
Cu1 0.0365(3) 0.0218(2) 0.0344(3) 0.00493(18) 0.0124(2) 0.01380(19)
Cl1 0.0456(6) 0.0267(5) 0.0617(7) -0.0012(5) 0.0200(5) -0.0020(4)
N1 0.0255(15) 0.0179(14) 0.0250(15) 0.0005(11) 0.0020(12) 0.0060(12)
N2 0.047(2) 0.0222(16) 0.0346(18) 0.0084(13) 0.0190(16) 0.0181(14)
N3 0.0306(17) 0.0239(16) 0.0284(16) 0.0060(12) 0.0064(13) 0.0085(13)
N4 0.0276(16) 0.0281(16) 0.0307(16) 0.0090(13) 0.0107(13) 0.0150(13)
N5 0.0344(18) 0.0272(17) 0.0332(17) 0.0103(14) 0.0149(15) 0.0146(14)
N6 0.0267(17) 0.0346(19) 0.052(2) 0.0044(16) 0.0120(17) 0.0063(14)
O1 0.0488(18) 0.0384(16) 0.0301(15) -0.0056(12) -0.0084(13) 0.0198(14)
O2 0.0417(16) 0.0337(15) 0.0333(15) -0.0049(12) 0.0037(13) 0.0218(13)
O3 0.048(2) 0.054(2) 0.050(2) -0.0102(16) -0.0129(15) 0.0371(16)
O4 0.0310(15) 0.0471(18) 0.0409(17) 0.0033(13) -0.0064(13) 0.0171(13)
O5 0.0484(18) 0.0277(15) 0.059(2) -0.0022(14) 0.0160(15) 0.0181(13)
O6 0.0360(17) 0.0437(18) 0.0537(19) 0.0016(14) -0.0035(15) 0.0233(14)
O7 0.0406(16) 0.0513(18) 0.0278(14) 0.0025(13) 0.0068(13) 0.0229(14)
O8 0.068(2) 0.0463(18) 0.0363(16) 0.0045(14) 0.0102(15) 0.0354(17)
O9 0.0322(16) 0.0346(16) 0.063(2) 0.0147(14) 0.0118(15) 0.0118(13)
O10 0.0450(18) 0.0430(18) 0.0487(18) 0.0228(15) 0.0037(14) 0.0165(14)
O11 0.0344(17) 0.074(2) 0.052(2) 0.0077(17) 0.0008(15) 0.0242(16)
O12 0.0471(19) 0.059(2) 0.066(2) 0.0074(17) 0.0304(17) 0.0268(16)
O13 0.0327(15) 0.0352(15) 0.0276(14) -0.0018(11) 0.0002(12) 0.0095(12)
O14 0.0399(17) 0.0450(18) 0.0449(18) 0.0129(14) -0.0043(14) 0.0177(14)
C1 0.0289(19) 0.0209(18) 0.0291(19) 0.0025(14) -0.0010(15) 0.0088(15)
C2 0.035(2) 0.0217(18) 0.033(2) 0.0080(15) -0.0002(17) 0.0042(16)
C3 0.032(2) 0.028(2) 0.030(2) 0.0041(15) 0.0056(16) 0.0009(16)
C4 0.0234(18) 0.0216(17) 0.0245(18) -0.0011(14) -0.0014(14) 0.0036(14)
C5 0.0253(18) 0.0181(16) 0.0222(17) -0.0026(13) 0.0001(14) 0.0063(14)
C6 0.0260(19) 0.030(2) 0.0280(19) -0.0031(15) 0.0032(15) 0.0029(15)
C7 0.0275(19) 0.029(2) 0.031(2) -0.0038(15) 0.0017(16) 0.0132(16)
C8 0.0307(19) 0.0176(17) 0.0245(18) -0.0011(13) 0.0039(15) 0.0084(14)
C9 0.033(2) 0.0214(18) 0.0241(18) -0.0018(14) 0.0014(15) 0.0123(15)
C10 0.044(2) 0.028(2) 0.034(2) 0.0021(16) 0.0066(18) 0.0212(18)
C11 0.057(3) 0.029(2) 0.038(2) 0.0125(17) 0.016(2) 0.0239(19)
C12 0.056(3) 0.032(2) 0.046(2) 0.0156(19) 0.029(2) 0.025(2)
C13 0.041(2) 0.032(2) 0.037(2) 0.0077(17) 0.0011(19) 0.0049(18)
C14 0.028(2) 0.042(2) 0.051(3) 0.020(2) -0.0032(19) 0.0063(18)
C15 0.029(2) 0.036(2) 0.056(3) 0.023(2) 0.0131(19) 0.0160(17)
C16 0.0290(19) 0.0255(19) 0.041(2) 0.0149(16) 0.0155(17) 0.0129(15)
C17 0.0282(19) 0.0201(17) 0.0289(19) 0.0072(14) 0.0096(15) 0.0091(14)
C18 0.042(2) 0.0239(19) 0.046(2) 0.0069(17) 0.022(2) 0.0180(17)
C19 0.054(3) 0.0224(19) 0.035(2) 0.0017(16) 0.016(2) 0.0140(18)
C20 0.0294(19) 0.0229(18) 0.0256(18) 0.0072(14) 0.0111(15) 0.0110(15)
C21 0.033(2) 0.0286(19) 0.0268(19) 0.0070(15) 0.0102(16) 0.0075(16)
C22 0.045(2) 0.038(2) 0.028(2) 0.0067(17) 0.0048(18) 0.0023(19)
C23 0.030(2) 0.052(3) 0.037(2) 0.017(2) 0.0030(18) 0.0120(19)
C24 0.031(2) 0.042(2) 0.040(2) 0.0165(18) 0.0131(18) 0.0185(18)
C25 0.0291(19) 0.0273(19) 0.0260(19) 0.0024(15) 0.0061(16) 0.0086(15)
C26 0.0259(18) 0.0240(18) 0.0222(17) 0.0050(14) 0.0061(14) 0.0107(14)
C27 0.0240(18) 0.0269(18) 0.0215(17) 0.0067(14) 0.0027(14) 0.0089(15)
C28 0.0269(18) 0.0219(17) 0.0284(18) 0.0093(14) 0.0111(15) 0.0095(14)
C29 0.032(2) 0.0233(18) 0.0253(18) 0.0010(14) 0.0102(16) 0.0031(15)
C30 0.0247(18) 0.0288(19) 0.0240(18) 0.0038(15) 0.0023(15) 0.0050(15)
C31 0.0235(18) 0.0241(18) 0.0239(18) 0.0073(14) 0.0061(14) 0.0084(14)
C32 0.0272(19) 0.032(2) 0.033(2) 0.0107(16) 0.0078(17) 0.0124(16)
C33 0.0252(18) 0.0201(17) 0.0287(19) 0.0013(14) -0.0008(15) 0.0046(14)
C34 0.0268(18) 0.0207(18) 0.0304(19) 0.0024(14) 0.0052(15) 0.0029(14)
C35 0.0243(18) 0.0217(18) 0.0297(19) 0.0001(14) 0.0019(15) 0.0021(14)
C36 0.029(2) 0.0249(19) 0.042(2) 0.0050(16) 0.0119(17) 0.0056(16)
C37 0.045(2) 0.029(2) 0.038(2) 0.0024(17) 0.0189(19) 0.0077(18)
C38 0.040(2) 0.034(2) 0.030(2) 0.0057(17) 0.0057(18) 0.0073(18)
C39 0.032(2) 0.0191(17) 0.031(2) 0.0039(14) 0.0027(16) 0.0055(15)
C40 0.038(2) 0.029(2) 0.0249(19) 0.0009(15) 0.0005(16) 0.0094(17)

loop_
_atom_type_symbol
_atom_type_description
_atom_type_scat_dispersion_real
_atom_type_scat_dispersion_imag
_atom_type_scat_source
C C 0.0033 0.0016 'International Tables Vol C Tables 4.2.6.8 and 6.1.1.4'
H H 0.0000 0.0000 'International Tables Vol C Tables 4.2.6.8 and 6.1.1.4'
Cl Cl 0.1484 0.1585 'International Tables Vol C Tables 4.2.6.8 and 6.1.1.4'
Cu Cu 0.3201 1.2651 'International Tables Vol C Tables 4.2.6.8 and 6.1.1.4'
N N 0.0061 0.0033 'International Tables Vol C Tables 4.2.6.8 and 6.1.1.4'
O O 0.0106 0.0060 'International Tables Vol C Tables 4.2.6.8 and 6.1.1.4'

loop_
_geom_angle_atom_site_label_1
_geom_angle_atom_site_label_2
_geom_angle_atom_site_label_3
_geom_angle
_geom_angle_site_symmetry_1
_geom_angle_site_symmetry_3
_geom_angle_publ_flag
N3 Cu1 N2 175.33(14) . . ?
N3 Cu1 N4 81.03(12) . . ?
N2 Cu1 N4 94.45(12) . . ?
N3 Cu1 N1 100.14(12) . . ?
N2 Cu1 N1 79.70(12) . . ?
N4 Cu1 N1 103.22(11) . . ?
N3 Cu1 Cl1 93.50(10) . . ?
N2 Cu1 Cl1 90.89(10) . . ?
N4 Cu1 Cl1 145.50(9) . . ?
N1 Cu1 Cl1 111.26(8) . . ?
C1 N1 C5 116.9(3) . . ?
C1 N1 Cu1 132.8(2) . . ?
C5 N1 Cu1 110.1(2) . . ?
C12 N2 C8 118.6(3) . . ?
C12 N2 Cu1 125.7(3) . . ?
C8 N2 Cu1 115.5(2) . . ?
C13 N3 C17 118.2(3) . . ?
C13 N3 Cu1 127.9(3) . . ?
C17 N3 Cu1 114.0(2) . . ?
C24 N4 C20 117.8(3) . . ?
C24 N4 Cu1 130.6(3) . . ?
C20 N4 Cu1 111.5(2) . . ?
O6 N5 O5 124.1(3) . . ?
O6 N5 C28 118.1(3) . . ?
O5 N5 C28 117.7(3) . . ?
O12 N6 O11 124.0(4) . . ?
O12 N6 C36 118.1(4) . . ?
O11 N6 C36 117.9(3) . . ?
N1 C1 C2 123.4(3) . . ?
C3 C2 C1 119.2(3) . . ?
C2 C3 C4 119.4(4) . . ?
C5 C4 C3 117.2(3) . . ?
C5 C4 C6 119.6(3) . . ?
C3 C4 C6 123.2(4) . . ?
N1 C5 C4 123.8(3) . . ?
N1 C5 C8 116.6(3) . . ?
C4 C5 C8 119.6(3) . . ?
C7 C6 C4 120.9(4) . . ?
C6 C7 C9 121.3(3) . . ?
N2 C8 C9 122.4(3) . . ?
N2 C8 C5 117.9(3) . . ?
C9 C8 C5 119.7(3) . . ?
C10 C9 C8 117.2(3) . . ?
C10 C9 C7 123.7(3) . . ?
C8 C9 C7 119.1(3) . . ?
C11 C10 C9 119.8(3) . . ?
C10 C11 C12 119.8(4) . . ?
N2 C12 C11 122.2(4) . . ?
N3 C13 C14 122.2(4) . . ?
C15 C14 C13 120.2(4) . . ?
C14 C15 C16 119.6(4) . . ?
C17 C16 C15 116.6(4) . . ?
C17 C16 C18 119.0(3) . . ?
C15 C16 C18 124.3(3) . . ?
N3 C17 C16 123.2(3) . . ?
N3 C17 C20 117.2(3) . . ?
C16 C17 C20 119.6(3) . . ?
C19 C18 C16 121.6(3) . . ?
C18 C19 C21 120.9(4) . . ?
N4 C20 C21 123.5(3) . . ?
N4 C20 C17 116.2(3) . . ?
C21 C20 C17 120.3(3) . . ?
C20 C21 C22 116.6(3) . . ?
C20 C21 C19 118.6(3) . . ?
C22 C21 C19 124.8(4) . . ?
C23 C22 C21 119.5(4) . . ?
C22 C23 C24 120.2(4) . . ?
N4 C24 C23 122.4(4) . . ?
O1 C25 O2 122.8(3) . . ?
O1 C25 C26 117.0(3) . . ?
O2 C25 C26 120.1(3) . . ?
C27 C26 C31 118.3(3) . . ?
C27 C26 C25 112.7(3) . . ?
C31 C26 C25 129.0(3) . . ?
C28 C27 C26 120.8(3) . . ?
C27 C28 C29 122.5(3) . . ?
C27 C28 N5 118.1(3) . . ?
C29 C28 N5 119.4(3) . . ?
C28 C29 C30 117.1(3) . . ?
C29 C30 C31 122.6(3) . . ?
C30 C31 C26 118.7(3) . . ?
C30 C31 C32 113.3(3) . . ?
C26 C31 C32 128.0(3) . . ?
O4 C32 O3 122.0(3) . . ?
O4 C32 C31 118.5(3) . . ?
O3 C32 C31 119.5(3) . . ?
O8 C33 O7 125.4(4) . . ?
O8 C33 C34 122.2(3) . . ?
O7 C33 C34 112.4(3) . . ?
C35 C34 C39 119.6(3) . . ?
C35 C34 C33 119.9(3) . . ?
C39 C34 C33 120.4(3) . . ?
C34 C35 C36 118.6(3) . . ?
C37 C36 C35 123.1(4) . . ?
C37 C36 N6 118.4(4) . . ?
C35 C36 N6 118.5(4) . . ?
C36 C37 C38 117.8(4) . . ?
C37 C38 C39 121.2(4) . . ?
C38 C39 C34 119.5(3) . . ?
C38 C39 C40 117.4(3) . . ?
C34 C39 C40 123.0(3) . . ?
O10 C40 O9 126.4(4) . . ?
O10 C40 C39 121.6(4) . . ?
O9 C40 C39 111.8(3) . . ?

loop_
_geom_bond_atom_site_label_1
_geom_bond_atom_site_label_2
_geom_bond_distance
_geom_bond_site_symmetry_2
_geom_bond_publ_flag
Cu1 N3 1.999(3) . ?
Cu1 N2 2.004(3) . ?
Cu1 N4 2.083(3) . ?
Cu1 N1 2.181(3) . ?
Cu1 Cl1 2.2716(12) . ?
N1 C1 1.333(4) . ?
N1 C5 1.365(4) . ?
N2 C12 1.333(5) . ?
N2 C8 1.356(5) . ?
N3 C13 1.326(5) . ?
N3 C17 1.358(5) . ?
N4 C24 1.327(5) . ?
N4 C20 1.364(4) . ?
N5 O6 1.214(4) . ?
N5 O5 1.221(4) . ?
N5 C28 1.475(4) . ?
N6 O12 1.222(4) . ?
N6 O11 1.228(5) . ?
N6 C36 1.469(5) . ?
O1 C25 1.230(5) . ?
O2 C25 1.272(4) . ?
O3 C32 1.272(5) . ?
O4 C32 1.217(5) . ?
O7 C33 1.305(4) . ?
O8 C33 1.188(4) . ?
O9 C40 1.307(5) . ?
O10 C40 1.214(5) . ?
C1 C2 1.400(6) . ?
C2 C3 1.368(5) . ?
C3 C4 1.413(5) . ?
C4 C5 1.394(5) . ?
C4 C6 1.435(5) . ?
C5 C8 1.440(5) . ?
C6 C7 1.353(5) . ?
C7 C9 1.425(6) . ?
C8 C9 1.413(5) . ?
C9 C10 1.404(5) . ?
C10 C11 1.362(6) . ?
C11 C12 1.399(5) . ?
C13 C14 1.391(6) . ?
C14 C15 1.357(6) . ?
C15 C16 1.407(6) . ?
C16 C17 1.403(5) . ?
C16 C18 1.425(6) . ?
C17 C20 1.430(5) . ?
C18 C19 1.348(6) . ?
C19 C21 1.435(5) . ?
C20 C21 1.404(5) . ?
C21 C22 1.407(6) . ?
C22 C23 1.364(6) . ?
C23 C24 1.391(6) . ?
C25 C26 1.530(5) . ?
C26 C27 1.392(5) . ?
C26 C31 1.413(5) . ?
C27 C28 1.370(5) . ?
C28 C29 1.377(5) . ?
C29 C30 1.382(5) . ?
C30 C31 1.400(5) . ?
C31 C32 1.536(5) . ?
C33 C34 1.508(5) . ?
C34 C35 1.382(5) . ?
C34 C39 1.401(5) . ?
C35 C36 1.391(5) . ?
C36 C37 1.364(6) . ?
C37 C38 1.386(6) . ?
C38 C39 1.391(5) . ?
C39 C40 1.501(5) . ?
